data_4117823
loop_
_publ_author_name
'Jeremy M. Smith'
'Derick E. Mayberry'
'Charles G. Margarit'
'J\"org Sutter'
'Haobin Wang'
'Karsten Meyer'
'Ranko P. Bontchev'

_publ_section_title
;
 N-O Bond Homolysis of an Iron(II) TEMPO Complex Yields an Iron(III) Oxo
 Intermediate
;
_journal_name_full 'Journal of the American Chemical Society'
_journal_page_first 6516
_journal_page_last 6519
_journal_paper_doi 10.1021/ja211882e
_journal_volume 134
_journal_year 2012
_chemical_formula_sum 'C61 H59 B Fe N6 O'
_chemical_formula_weight 958.80
_chemical_name_systematic
;
 ?
;
_space_group_IT_number 2
_symmetry_cell_setting triclinic
_symmetry_space_group_name_Hall '-P 1'
_symmetry_space_group_name_H-M 'P -1'
_atom_sites_solution_hydrogens geom
_atom_sites_solution_primary direct
_atom_sites_solution_secondary difmap
_audit_creation_method SHELXL-97
_cell_angle_alpha 98.278(2)
_cell_angle_beta 99.104(2)
_cell_angle_gamma 100.639(2)
_cell_formula_units_Z 2
_cell_length_a 12.1292(4)
_cell_length_b 12.2360(4)
_cell_length_c 17.9044(6)
_cell_measurement_temperature 293(2)
_cell_volume 2537.27(15)
_computing_structure_refinement 'SHELXL-97 (Sheldrick, 2008)'
_diffrn_ambient_temperature 293(2)
_diffrn_measured_fraction_theta_full 0.981
_diffrn_measured_fraction_theta_max 0.981
_diffrn_radiation_monochromator graphite
_diffrn_radiation_source 'fine-focus sealed tube'
_diffrn_radiation_type MoK\a
_diffrn_radiation_wavelength 0.71073
_diffrn_reflns_av_R_equivalents 0.0313
_diffrn_reflns_av_sigmaI/netI 0.0440
_diffrn_reflns_limit_h_max 18
_diffrn_reflns_limit_h_min -18
_diffrn_reflns_limit_k_max 19
_diffrn_reflns_limit_k_min -18
_diffrn_reflns_limit_l_max 27
_diffrn_reflns_limit_l_min -27
_diffrn_reflns_number 81027
_diffrn_reflns_theta_full 33.72
_diffrn_reflns_theta_max 33.72
_diffrn_reflns_theta_min 1.72
_exptl_absorpt_coefficient_mu 0.346
_exptl_crystal_colour Colorless
_exptl_crystal_density_diffrn 1.255
_exptl_crystal_description Prism
_exptl_crystal_F_000 1012
_exptl_crystal_size_max 0.345
_exptl_crystal_size_mid 0.270
_exptl_crystal_size_min 0.230
_refine_diff_density_max 0.485
_refine_diff_density_min -0.620
_refine_diff_density_rms 0.140
_refine_ls_extinction_method none
_refine_ls_goodness_of_fit_ref 1.076
_refine_ls_hydrogen_treatment mixed
_refine_ls_matrix_type full
_refine_ls_number_parameters 640
_refine_ls_number_reflns 19874
_refine_ls_number_restraints 0
_refine_ls_restrained_S_all 1.076
_refine_ls_R_factor_all 0.0826
_refine_ls_R_factor_gt 0.0479
_refine_ls_shift/su_max 0.056
_refine_ls_shift/su_mean 0.001
_refine_ls_structure_factor_coef Fsqd
_refine_ls_weighting_details 'calc w=1/[\s^2^(Fo^2^)+(0.0846P)^2^+0.1805P] where P=(Fo^2^+2Fc^2^)/3'
_refine_ls_weighting_scheme calc
_refine_ls_wR_factor_gt 0.1338
_refine_ls_wR_factor_ref 0.1576
_reflns_number_gt 13698
_reflns_number_total 19874
_reflns_threshold_expression >2\s(I)
_cod_data_source_file ja211882e_si_001_2.cif
_cod_data_source_block js98_0m
_cod_database_code 4117823

loop_
_symmetry_equiv_pos_as_xyz
'x, y, z'
'-x, -y, -z'

loop_
_atom_site_label
_atom_site_type_symbol
_atom_site_fract_x
_atom_site_fract_y
_atom_site_fract_z
_atom_site_U_iso_or_equiv
_atom_site_adp_type
_atom_site_occupancy
_atom_site_symmetry_multiplicity
_atom_site_calc_flag
_atom_site_refinement_flags
Fe Fe 0.336667(15) 0.164602(15) 0.807835(10) 0.02274(6) Uani 1 1 d .
N11 N 0.22607(9) 0.32957(9) 0.89255(6) 0.0243(2) Uani 1 1 d .
N22 N 0.54188(9) 0.24753(10) 0.95697(6) 0.0274(2) Uani 1 1 d .
N12 N 0.37266(9) 0.25859(9) 0.97565(6) 0.0238(2) Uani 1 1 d .
N23 N 0.14040(10) -0.03491(9) 0.83918(6) 0.0263(2) Uani 1 1 d .
N13 N 0.18236(9) 0.12602(9) 0.91645(6) 0.0234(2) Uani 1 1 d .
O15 O 0.42096(13) 0.12628(16) 0.73695(7) 0.0689(5) Uani 1 1 d .
N21 N 0.23489(10) 0.38795(10) 0.78455(6) 0.0279(2) Uani 1 1 d .
C82 C 0.77764(12) 0.13027(13) 0.88965(9) 0.0330(3) Uani 1 1 d .
H009 H 0.8092 0.0667 0.8909 0.040 Uiso 1 1 calc R
C93 C 0.03042(13) -0.14883(13) 0.71851(8) 0.0336(3) Uani 1 1 d .
C42 C 0.63850(11) 0.23360(12) 0.92123(8) 0.0264(3) Uani 1 1 d .
C43 C 0.13088(12) -0.12169(11) 0.77362(8) 0.0271(3) Uani 1 1 d .
C32 C 0.55476(12) 0.30847(13) 1.03030(8) 0.0334(3) Uani 1 1 d .
H013 H 0.6230 0.3384 1.0650 0.040 Uiso 1 1 calc R
C23 C 0.10660(12) 0.05302(12) 0.94586(8) 0.0308(3) Uani 1 1 d .
H014 H 0.0789 0.0703 0.9907 0.037 Uiso 1 1 calc R
C64 C 0.07821(14) 0.32196(14) 1.01839(9) 0.0373(3) Uani 1 1 d .
H015 H 0.0431 0.3263 0.9691 0.045 Uiso 1 1 calc R
C41 C 0.25448(12) 0.39495(12) 0.70795(8) 0.0276(3) Uani 1 1 d .
C52 C 0.68771(13) 0.32256(13) 0.88916(9) 0.0346(3) Uani 1 1 d .
C92 C 0.68191(11) 0.13642(12) 0.92288(8) 0.0281(3) Uani 1 1 d .
C51 C 0.34836(13) 0.47263(12) 0.69881(8) 0.0327(3) Uani 1 1 d .
C31 C 0.19346(13) 0.46691(13) 0.82977(8) 0.0331(3) Uani 1 1 d .
H020 H 0.1726 0.5319 0.8163 0.040 Uiso 1 1 calc R
C61 C 0.36662(15) 0.47665(14) 0.62414(9) 0.0385(3) Uani 1 1 d .
H021 H 0.4288 0.5283 0.6168 0.046 Uiso 1 1 calc R
C72 C 0.82704(12) 0.21571(14) 0.85492(9) 0.0335(3) Uani 1 1 d .
C53 C 0.22151(14) -0.17526(13) 0.76652(9) 0.0347(3) Uani 1 1 d .
C81 C 0.20268(14) 0.33113(14) 0.57256(9) 0.0383(3) Uani 1 1 d .
H024 H 0.1538 0.2839 0.5302 0.046 Uiso 1 1 calc R
C34 C 0.17116(16) 0.30135(15) 1.16445(9) 0.0441(4) Uani 1 1 d .
H025 H 0.2027 0.2925 1.2135 0.053 Uiso 1 1 calc R
C22 C 0.44917(12) 0.31578(12) 1.04148(8) 0.0293(3) Uani 1 1 d .
H026 H 0.4308 0.3526 1.0855 0.035 Uiso 1 1 calc R
C33 C 0.07990(13) -0.04750(13) 0.89819(8) 0.0335(3) Uani 1 1 d .
H027 H 0.0307 -0.1125 0.9037 0.040 Uiso 1 1 calc R
C91 C 0.17987(13) 0.32340(13) 0.64565(8) 0.0335(3) Uani 1 1 d .
C62 C 0.78172(13) 0.31161(14) 0.85593(10) 0.0396(3) Uani 1 1 d .
H029 H 0.8153 0.3703 0.8337 0.048 Uiso 1 1 calc R
C14 C 0.18143(12) 0.28605(11) 1.02813(7) 0.0262(3) Uani 1 1 d .
C13 C 0.20480(11) 0.07144(11) 0.85039(7) 0.0240(2) Uani 1 1 d .
C24 C 0.22321(14) 0.27155(13) 1.10271(8) 0.0336(3) Uani 1 1 d .
H032 H 0.2879 0.2410 1.1114 0.040 Uiso 1 1 calc R
C15 C 0.45052(13) 0.09291(15) 0.66670(8) 0.0377(3) Uani 1 1 d .
C12 C 0.43034(11) 0.21829(11) 0.92172(7) 0.0249(2) Uani 1 1 d .
C11 C 0.25712(11) 0.30433(11) 0.82306(7) 0.0250(2) Uani 1 1 d .
C25 C 0.49075(13) -0.01940(15) 0.66887(8) 0.0360(3) Uani 1 1 d .
C102 C 0.63943(18) 0.42699(16) 0.88924(13) 0.0549(5) Uani 1 1 d .
H03A H 0.5611 0.4068 0.8631 0.082 Uiso 1 1 calc R
H03B H 0.6826 0.4782 0.8634 0.082 Uiso 1 1 calc R
H03C H 0.6437 0.4627 0.9413 0.082 Uiso 1 1 calc R
C35 C 0.45403(14) -0.11380(15) 0.61171(10) 0.0419(4) Uani 1 1 d .
H038 H 0.4006 -0.1121 0.5687 0.050 Uiso 1 1 calc R
C95 C 0.63486(16) 0.15734(17) 0.61726(12) 0.0509(4) Uani 1 1 d .
H039 H 0.6328 0.0822 0.5978 0.061 Uiso 1 1 calc R
C112 C 0.92380(15) 0.20302(19) 0.81318(11) 0.0502(4) Uani 1 1 d .
H04A H 0.8934 0.1706 0.7602 0.075 Uiso 1 1 calc R
H04B H 0.9676 0.1545 0.8362 0.075 Uiso 1 1 calc R
H04C H 0.9721 0.2759 0.8166 0.075 Uiso 1 1 calc R
C123 C -0.06404(15) -0.08622(17) 0.72380(11) 0.0483(4) Uani 1 1 d .
H04D H -0.0849 -0.0860 0.7733 0.072 Uiso 1 1 calc R
H04E H -0.1291 -0.1227 0.6844 0.072 Uiso 1 1 calc R
H04F H -0.0386 -0.0098 0.7170 0.072 Uiso 1 1 calc R
C73 C 0.10987(19) -0.28981(16) 0.64701(11) 0.0549(5) Uani 1 1 d .
C21 C 0.18939(12) 0.43078(12) 0.89699(8) 0.0301(3) Uani 1 1 d .
H043 H 0.1661 0.4673 0.9391 0.036 Uiso 1 1 calc R
C85 C 0.54986(14) 0.18326(15) 0.65563(9) 0.0393(3) Uani 1 1 d .
C155 C 0.35684(14) 0.10955(15) 0.53100(9) 0.0387(3) Uani 1 1 d .
H045 H 0.4260 0.1517 0.5251 0.046 Uiso 1 1 calc R
C54 C 0.02605(17) 0.35159(16) 1.07999(12) 0.0505(5) Uani 1 1 d .
H046 H -0.0417 0.3771 1.0715 0.061 Uiso 1 1 calc R
C175 C 0.16177(15) 0.02028(18) 0.47776(12) 0.0510(4) Uani 1 1 d .
H047 H 0.0999 0.0017 0.4369 0.061 Uiso 1 1 calc R
C122 C 0.62669(15) 0.03844(15) 0.95535(11) 0.0427(4) Uani 1 1 d .
H04G H 0.5882 0.0653 0.9949 0.064 Uiso 1 1 calc R
H04H H 0.6841 0.0013 0.9767 0.064 Uiso 1 1 calc R
H04I H 0.5725 -0.0139 0.9152 0.064 Uiso 1 1 calc R
C71 C 0.29528(15) 0.40643(14) 0.56083(9) 0.0385(3) Uani 1 1 d .
C83 C 0.02202(16) -0.23381(15) 0.65632(10) 0.0466(4) Uani 1 1 d .
H050 H -0.0450 -0.2540 0.6195 0.056 Uiso 1 1 calc R
C145 C 0.34776(13) 0.07460(15) 0.60040(9) 0.0368(3) Uani 1 1 d .
C101 C 0.42934(16) 0.54905(15) 0.76621(10) 0.0464(4) Uani 1 1 d .
H05A H 0.4000 0.6152 0.7803 0.070 Uiso 1 1 calc R
H05B H 0.5026 0.5709 0.7525 0.070 Uiso 1 1 calc R
H05C H 0.4372 0.5099 0.8089 0.070 Uiso 1 1 calc R
C195 C 0.24330(15) 0.01278(19) 0.60749(11) 0.0512(5) Uani 1 1 d .
H053 H 0.2349 -0.0107 0.6538 0.061 Uiso 1 1 calc R
B1 B 0.24050(12) 0.25166(12) 0.95531(8) 0.0231(3) Uani 1 1 d .
C44 C 0.07431(18) 0.34337(15) 1.15359(11) 0.0521(5) Uani 1 1 d .
H055 H 0.0414 0.3661 1.1951 0.063 Uiso 1 1 calc R
C103 C 0.33046(16) -0.14346(17) 0.82493(11) 0.0508(5) Uani 1 1 d .
H05D H 0.3793 -0.1943 0.8130 0.076 Uiso 1 1 calc R
H05E H 0.3136 -0.1481 0.8751 0.076 Uiso 1 1 calc R
H05F H 0.3683 -0.0676 0.8240 0.076 Uiso 1 1 calc R
C63 C 0.20822(17) -0.25892(15) 0.70253(10) 0.0478(4) Uani 1 1 d .
H057 H 0.2679 -0.2955 0.6969 0.057 Uiso 1 1 calc R
C165 C 0.26442(15) 0.08265(16) 0.46998(10) 0.0448(4) Uani 1 1 d .
H058 H 0.2721 0.1069 0.4238 0.054 Uiso 1 1 calc R
C75 C 0.57107(17) -0.0247(2) 0.73182(11) 0.0537(5) Uani 1 1 d .
H059 H 0.5970 0.0376 0.7712 0.064 Uiso 1 1 calc R
C121 C 0.07733(16) 0.24182(18) 0.65573(11) 0.0537(5) Uani 1 1 d .
H06A H 0.1012 0.1918 0.6887 0.081 Uiso 1 1 calc R
H06B H 0.0381 0.1987 0.6065 0.081 Uiso 1 1 calc R
H06C H 0.0270 0.2827 0.6784 0.081 Uiso 1 1 calc R
C65 C 0.61329(18) -0.1218(2) 0.73682(13) 0.0639(6) Uani 1 1 d .
H061 H 0.6676 -0.1235 0.7793 0.077 Uiso 1 1 calc R
C45 C 0.49568(17) -0.21159(17) 0.61732(13) 0.0531(5) Uani 1 1 d .
H062 H 0.4690 -0.2747 0.5786 0.064 Uiso 1 1 calc R
C111 C 0.3181(2) 0.4106(2) 0.48056(10) 0.0597(5) Uani 1 1 d .
H06D H 0.3047 0.3351 0.4522 0.090 Uiso 1 1 calc R
H06E H 0.3960 0.4477 0.4835 0.090 Uiso 1 1 calc R
H06F H 0.2680 0.4517 0.4550 0.090 Uiso 1 1 calc R
C105 C 0.72243(19) 0.2400(2) 0.60712(15) 0.0657(6) Uani 1 1 d .
H064 H 0.7782 0.2198 0.5811 0.079 Uiso 1 1 calc R
C55 C 0.57595(18) -0.2153(2) 0.67978(14) 0.0581(5) Uani 1 1 d .
H065 H 0.6046 -0.2802 0.6834 0.070 Uiso 1 1 calc R
C135 C 0.5564(2) 0.29626(19) 0.68273(14) 0.0676(6) Uani 1 1 d .
H066 H 0.5005 0.3171 0.7084 0.081 Uiso 1 1 calc R
C185 C 0.15130(16) -0.01455(19) 0.54685(13) 0.0573(5) Uani 1 1 d .
H067 H 0.0820 -0.0566 0.5526 0.069 Uiso 1 1 calc R
C115 C 0.7280(2) 0.3513(2) 0.63495(17) 0.0760(7) Uani 1 1 d .
H068 H 0.7874 0.4070 0.6286 0.091 Uiso 1 1 calc R
C113 C 0.0989(3) -0.3804(3) 0.57735(16) 0.1000(11) Uani 1 1 d .
H06G H 0.0302 -0.3828 0.5416 0.150 Uiso 1 1 calc R
H06H H 0.0959 -0.4524 0.5932 0.150 Uiso 1 1 calc R
H06I H 0.1636 -0.3633 0.5531 0.150 Uiso 1 1 calc R
C125 C 0.6443(3) 0.3792(2) 0.67245(18) 0.0883(9) Uani 1 1 d .
H1 H 0.6465 0.4547 0.6912 0.106 Uiso 1 1 calc R

loop_
_atom_site_aniso_label
_atom_site_aniso_U_11
_atom_site_aniso_U_22
_atom_site_aniso_U_33
_atom_site_aniso_U_23
_atom_site_aniso_U_13
_atom_site_aniso_U_12
Fe 0.02399(10) 0.02446(10) 0.02071(9) 0.00118(7) 0.00784(7) 0.00666(7)
N11 0.0259(5) 0.0241(5) 0.0246(5) 0.0030(4) 0.0077(4) 0.0080(4)
N22 0.0224(5) 0.0322(6) 0.0265(5) -0.0008(4) 0.0052(4) 0.0072(4)
N12 0.0240(5) 0.0256(5) 0.0214(5) 0.0001(4) 0.0056(4) 0.0067(4)
N23 0.0288(5) 0.0245(5) 0.0243(5) 0.0012(4) 0.0076(4) 0.0027(4)
N13 0.0237(5) 0.0249(5) 0.0229(5) 0.0038(4) 0.0076(4) 0.0060(4)
O15 0.0635(9) 0.1212(14) 0.0308(6) -0.0038(7) 0.0207(6) 0.0452(9)
N21 0.0342(6) 0.0262(5) 0.0261(5) 0.0055(4) 0.0084(4) 0.0109(5)
C82 0.0267(7) 0.0369(8) 0.0376(7) 0.0046(6) 0.0067(5) 0.0130(6)
C93 0.0354(7) 0.0317(7) 0.0305(7) 0.0046(6) 0.0026(6) 0.0029(6)
C42 0.0199(6) 0.0312(7) 0.0274(6) 0.0017(5) 0.0048(5) 0.0065(5)
C43 0.0318(7) 0.0220(6) 0.0252(6) 0.0016(5) 0.0050(5) 0.0021(5)
C32 0.0270(7) 0.0401(8) 0.0275(7) -0.0043(6) 0.0007(5) 0.0052(6)
C23 0.0319(7) 0.0318(7) 0.0300(7) 0.0054(5) 0.0138(5) 0.0035(6)
C64 0.0376(8) 0.0434(9) 0.0399(8) 0.0127(7) 0.0191(6) 0.0174(7)
C41 0.0347(7) 0.0265(6) 0.0248(6) 0.0073(5) 0.0072(5) 0.0111(5)
C52 0.0314(7) 0.0309(7) 0.0440(8) 0.0087(6) 0.0101(6) 0.0089(6)
C92 0.0241(6) 0.0304(7) 0.0288(6) 0.0035(5) 0.0039(5) 0.0054(5)
C51 0.0393(8) 0.0293(7) 0.0294(7) 0.0087(6) 0.0048(6) 0.0057(6)
C31 0.0418(8) 0.0291(7) 0.0339(7) 0.0071(6) 0.0116(6) 0.0166(6)
C61 0.0434(9) 0.0356(8) 0.0382(8) 0.0150(7) 0.0115(7) 0.0031(7)
C72 0.0230(6) 0.0421(8) 0.0355(7) 0.0048(6) 0.0080(5) 0.0068(6)
C53 0.0408(8) 0.0298(7) 0.0320(7) 0.0010(6) 0.0026(6) 0.0111(6)
C81 0.0434(8) 0.0430(9) 0.0264(7) 0.0018(6) 0.0043(6) 0.0091(7)
C34 0.0595(11) 0.0433(9) 0.0277(7) 0.0030(6) 0.0180(7) 0.0004(8)
C22 0.0300(7) 0.0315(7) 0.0234(6) -0.0039(5) 0.0046(5) 0.0058(5)
C33 0.0366(8) 0.0305(7) 0.0323(7) 0.0047(6) 0.0138(6) -0.0013(6)
C91 0.0341(7) 0.0358(8) 0.0299(7) 0.0037(6) 0.0070(6) 0.0072(6)
C62 0.0334(8) 0.0406(9) 0.0484(9) 0.0148(7) 0.0153(7) 0.0050(6)
C14 0.0304(6) 0.0234(6) 0.0258(6) 0.0013(5) 0.0105(5) 0.0060(5)
C13 0.0246(6) 0.0249(6) 0.0227(6) 0.0027(5) 0.0051(4) 0.0062(5)
C24 0.0397(8) 0.0335(7) 0.0278(7) 0.0060(6) 0.0112(6) 0.0041(6)
C15 0.0377(8) 0.0578(10) 0.0227(6) 0.0012(6) 0.0116(6) 0.0228(7)
C12 0.0233(6) 0.0268(6) 0.0247(6) 0.0015(5) 0.0060(5) 0.0070(5)
C11 0.0274(6) 0.0252(6) 0.0235(6) 0.0041(5) 0.0072(5) 0.0063(5)
C25 0.0311(7) 0.0548(10) 0.0278(7) 0.0120(7) 0.0115(5) 0.0146(7)
C102 0.0605(12) 0.0383(9) 0.0802(14) 0.0237(9) 0.0299(11) 0.0228(9)
C35 0.0382(8) 0.0509(10) 0.0402(8) 0.0122(7) 0.0097(7) 0.0136(7)
C95 0.0439(10) 0.0441(10) 0.0654(12) 0.0011(9) 0.0186(9) 0.0105(8)
C112 0.0311(8) 0.0698(13) 0.0533(10) 0.0086(9) 0.0185(7) 0.0123(8)
C123 0.0404(9) 0.0594(11) 0.0443(9) 0.0072(8) 0.0015(7) 0.0155(8)
C73 0.0759(13) 0.0405(9) 0.0397(9) -0.0129(8) -0.0041(9) 0.0189(9)
C21 0.0359(7) 0.0277(7) 0.0304(7) 0.0033(5) 0.0106(5) 0.0141(6)
C85 0.0415(8) 0.0441(9) 0.0305(7) -0.0032(6) 0.0001(6) 0.0179(7)
C155 0.0346(8) 0.0493(9) 0.0336(7) 0.0065(7) 0.0076(6) 0.0120(7)
C54 0.0568(11) 0.0492(10) 0.0647(11) 0.0200(9) 0.0398(9) 0.0282(9)
C175 0.0354(9) 0.0635(12) 0.0528(11) 0.0137(9) -0.0018(7) 0.0130(8)
C122 0.0446(9) 0.0386(9) 0.0516(10) 0.0170(7) 0.0177(7) 0.0116(7)
C71 0.0512(9) 0.0407(8) 0.0289(7) 0.0112(6) 0.0128(6) 0.0149(7)
C83 0.0522(10) 0.0405(9) 0.0358(8) -0.0041(7) -0.0094(7) 0.0049(8)
C145 0.0325(7) 0.0514(9) 0.0327(7) 0.0065(7) 0.0113(6) 0.0210(7)
C101 0.0519(10) 0.0403(9) 0.0385(9) 0.0065(7) 0.0009(7) -0.0045(8)
C195 0.0375(9) 0.0776(14) 0.0506(10) 0.0262(10) 0.0183(8) 0.0229(9)
B1 0.0239(6) 0.0247(6) 0.0223(6) 0.0026(5) 0.0078(5) 0.0078(5)
C44 0.0772(13) 0.0412(9) 0.0476(10) 0.0034(8) 0.0431(10) 0.0137(9)
C103 0.0450(10) 0.0494(10) 0.0533(11) -0.0045(8) -0.0060(8) 0.0215(8)
C63 0.0601(11) 0.0401(9) 0.0429(9) -0.0049(7) 0.0050(8) 0.0230(8)
C165 0.0421(9) 0.0567(11) 0.0361(8) 0.0110(8) 0.0013(7) 0.0147(8)
C75 0.0494(10) 0.0783(14) 0.0360(9) 0.0142(9) 0.0014(7) 0.0226(10)
C121 0.0444(10) 0.0619(12) 0.0444(10) 0.0017(9) 0.0100(8) -0.0105(9)
C65 0.0514(11) 0.0975(18) 0.0576(12) 0.0411(13) 0.0090(9) 0.0332(12)
C45 0.0502(11) 0.0469(10) 0.0675(13) 0.0177(9) 0.0170(9) 0.0127(8)
C111 0.0805(14) 0.0691(14) 0.0327(9) 0.0149(9) 0.0205(9) 0.0111(11)
C105 0.0471(11) 0.0632(14) 0.0891(17) 0.0204(12) 0.0171(11) 0.0089(10)
C55 0.0507(11) 0.0598(12) 0.0789(15) 0.0385(12) 0.0213(10) 0.0220(10)
C135 0.0864(17) 0.0511(12) 0.0692(14) -0.0012(11) 0.0176(12) 0.0317(12)
C185 0.0312(9) 0.0756(14) 0.0692(13) 0.0245(11) 0.0112(8) 0.0116(9)
C115 0.0675(15) 0.0547(14) 0.098(2) 0.0250(14) -0.0009(14) -0.0014(12)
C113 0.129(3) 0.0872(19) 0.0631(16) -0.0452(14) -0.0203(16) 0.0492(18)
C125 0.119(2) 0.0392(12) 0.098(2) 0.0009(13) 0.0061(18) 0.0151(14)

loop_
_atom_type_symbol
_atom_type_description
_atom_type_scat_dispersion_real
_atom_type_scat_dispersion_imag
_atom_type_scat_source
C C 0.0033 0.0016 'International Tables Vol C Tables 4.2.6.8 and 6.1.1.4'
H H 0.0000 0.0000 'International Tables Vol C Tables 4.2.6.8 and 6.1.1.4'
N N 0.0061 0.0033 'International Tables Vol C Tables 4.2.6.8 and 6.1.1.4'
B B 0.0013 0.0007 'International Tables Vol C Tables 4.2.6.8 and 6.1.1.4'
Fe Fe 0.3463 0.8444 'International Tables Vol C Tables 4.2.6.8 and 6.1.1.4'
O O 0.0106 0.0060 'International Tables Vol C Tables 4.2.6.8 and 6.1.1.4'

loop_
_geom_angle_atom_site_label_1
_geom_angle_atom_site_label_2
_geom_angle_atom_site_label_3
_geom_angle
O15 Fe C13 132.93(7)
O15 Fe C12 114.67(6)
C13 Fe C12 89.20(5)
O15 Fe C11 129.56(7)
C13 Fe C11 88.11(5)
C12 Fe C11 89.03(5)
C11 N11 C21 109.34(11)
C11 N11 B1 121.00(10)
C21 N11 B1 129.57(10)
C12 N22 C32 111.17(11)
C12 N22 C42 126.00(11)
C32 N22 C42 122.24(11)
C12 N12 C22 110.00(11)
C12 N12 B1 120.99(10)
C22 N12 B1 128.43(11)
C13 N23 C33 110.60(11)
C13 N23 C43 125.23(11)
C33 N23 C43 124.09(11)
C13 N13 C23 109.90(11)
C13 N13 B1 124.51(10)
C23 N13 B1 125.50(10)
C15 O15 Fe 160.81(12)
C11 N21 C31 110.70(11)
C11 N21 C41 124.49(11)
C31 N21 C41 124.80(12)
C72 C82 C92 122.09(14)
C83 C93 C43 117.62(15)
C83 C93 C123 120.48(15)
C43 C93 C123 121.86(14)
C52 C42 C92 122.36(12)
C52 C42 N22 117.26(12)
C92 C42 N22 120.31(12)
C53 C43 C93 121.97(13)
C53 C43 N23 119.64(13)
C93 C43 N23 118.39(13)
C22 C32 N22 106.42(12)
C33 C23 N13 107.92(12)
C54 C64 C14 122.17(16)
C51 C41 C91 122.11(13)
C51 C41 N21 118.65(13)
C91 C41 N21 119.24(12)
C42 C52 C62 118.08(14)
C42 C52 C102 120.96(13)
C62 C52 C102 120.95(14)
C42 C92 C82 117.28(13)
C42 C92 C122 122.48(12)
C82 C92 C122 120.17(13)
C41 C51 C61 117.62(14)
C41 C51 C101 122.00(13)
C61 C51 C101 120.38(14)
C21 C31 N21 106.37(12)
C71 C61 C51 122.10(14)
C82 C72 C62 118.36(13)
C82 C72 C112 121.25(15)
C62 C72 C112 120.32(14)
C63 C53 C43 117.61(15)
C63 C53 C103 120.72(15)
C43 C53 C103 121.66(14)
C71 C81 C91 122.23(15)
C44 C34 C24 120.58(16)
C32 C22 N12 107.71(12)
C23 C33 N23 106.39(12)
C41 C91 C81 117.64(14)
C41 C91 C121 121.85(14)
C81 C91 C121 120.51(15)
C72 C62 C52 121.77(14)
C64 C14 C24 115.41(13)
C64 C14 B1 121.26(12)
C24 C14 B1 123.04(12)
N23 C13 N13 105.17(10)
N23 C13 Fe 140.07(9)
N13 C13 Fe 114.09(9)
C34 C24 C14 122.20(15)
O15 C15 C85 108.81(14)
O15 C15 C145 111.08(12)
C85 C15 C145 110.83(13)
O15 C15 C25 108.03(13)
C85 C15 C25 108.95(12)
C145 C15 C25 109.09(13)
N22 C12 N12 104.64(11)
N22 C12 Fe 137.08(9)
N12 C12 Fe 116.58(9)
N21 C11 N11 105.47(11)
N21 C11 Fe 137.68(9)
N11 C11 Fe 116.53(9)
C35 C25 C75 117.87(17)
C35 C25 C15 124.49(14)
C75 C25 C15 117.62(16)
C25 C35 C45 121.12(17)
C105 C95 C85 121.77(19)
C63 C73 C83 117.83(16)
C63 C73 C113 121.1(2)
C83 C73 C113 121.0(2)
C31 C21 N11 108.07(12)
C135 C85 C95 116.74(19)
C135 C85 C15 120.47(16)
C95 C85 C15 122.78(15)
C145 C155 C165 121.15(16)
C44 C54 C64 120.40(17)
C165 C175 C185 119.36(17)
C81 C71 C61 118.30(14)
C81 C71 C111 120.50(16)
C61 C71 C111 121.19(16)
C93 C83 C73 122.41(16)
C155 C145 C195 117.98(15)
C155 C145 C15 122.80(14)
C195 C145 C15 119.02(14)
C185 C195 C145 121.05(17)
N12 B1 N13 107.46(10)
N12 B1 N11 104.66(10)
N13 B1 N11 108.30(10)
N12 B1 C14 115.02(11)
N13 B1 C14 108.22(10)
N11 B1 C14 112.89(10)
C34 C44 C54 118.91(14)
C73 C63 C53 122.54(16)
C175 C165 C155 120.10(17)
C65 C75 C25 120.9(2)
C55 C65 C75 120.80(19)
C55 C45 C35 120.3(2)
C115 C105 C95 120.6(2)
C65 C55 C45 118.99(19)
C85 C135 C125 121.4(2)
C175 C185 C195 120.35(18)
C105 C115 C125 118.7(2)
C115 C125 C135 120.7(2)

loop_
_geom_bond_atom_site_label_1
_geom_bond_atom_site_label_2
_geom_bond_distance
Fe O15 1.8144(11)
Fe C13 2.0979(13)
Fe C12 2.1179(13)
Fe C11 2.1181(13)
N11 C11 1.3660(16)
N11 C21 1.3872(17)
N11 B1 1.5843(18)
N22 C12 1.3575(17)
N22 C32 1.3836(18)
N22 C42 1.4463(16)
N12 C12 1.3672(16)
N12 C22 1.3844(17)
N12 B1 1.5702(18)
N23 C13 1.3578(17)
N23 C33 1.3890(17)
N23 C43 1.4393(17)
N13 C13 1.3640(16)
N13 C23 1.3801(17)
N13 B1 1.5751(18)
O15 C15 1.3878(17)
N21 C11 1.3569(17)
N21 C31 1.3872(18)
N21 C41 1.4402(17)
C82 C72 1.383(2)
C82 C92 1.3949(19)
C93 C83 1.387(2)
C93 C43 1.394(2)
C93 C123 1.499(2)
C42 C52 1.385(2)
C42 C92 1.3886(19)
C43 C53 1.393(2)
C32 C22 1.344(2)
C23 C33 1.345(2)
C64 C54 1.392(2)
C64 C14 1.395(2)
C41 C51 1.390(2)
C41 C91 1.392(2)
C52 C62 1.386(2)
C52 C102 1.501(2)
C92 C122 1.500(2)
C51 C61 1.396(2)
C51 C101 1.502(2)
C31 C21 1.346(2)
C61 C71 1.381(2)
C72 C62 1.384(2)
C72 C112 1.507(2)
C53 C63 1.389(2)
C53 C103 1.499(2)
C81 C71 1.379(2)
C81 C91 1.392(2)
C34 C44 1.365(3)
C34 C24 1.394(2)
C91 C121 1.497(2)
C14 C24 1.399(2)
C14 B1 1.6246(18)
C15 C85 1.536(3)
C15 C145 1.538(2)
C15 C25 1.544(2)
C25 C35 1.380(2)
C25 C75 1.386(2)
C35 C45 1.392(3)
C95 C105 1.379(3)
C95 C85 1.385(2)
C73 C63 1.380(3)
C73 C83 1.388(3)
C73 C113 1.516(3)
C85 C135 1.381(3)
C155 C145 1.385(2)
C155 C165 1.390(2)
C54 C44 1.380(3)
C175 C165 1.374(3)
C175 C185 1.382(3)
C71 C111 1.512(2)
C145 C195 1.385(2)
C195 C185 1.382(3)
C75 C65 1.386(3)
C65 C55 1.373(3)
C45 C55 1.374(3)
C105 C115 1.366(3)
C135 C125 1.384(4)
C115 C125 1.370(4)
